data_7248897
loop_
_publ_author_name
'Shtemenko, Nataliia'
'Galiana-Rosello, Cristina'
'Gil-Mart\'inez, Ariadna'
'Blasco, Salvador'
'Gonzalez-Garc\'ia, Jorge'
'Velichko, Helen'
'Holichenko, Oleksandr'
'Shtemenko, Olexandr'
'Garc\'ia-Espa\~na, Enrique'

_publ_section_title
;
 Two rhenium compounds with benzimidazole ligands: synthesis and DNA
 interactions
;
_journal_issue 28
_journal_name_full 'RSC Advances'
_journal_page_first 19787
_journal_page_last 19793
_journal_paper_doi 10.1039/D4RA02669A
_journal_volume 14
_journal_year 2024
_chemical_formula_moiety '0.5(C56 H51 N16 O4 Re2), C28 H24 N8 O2 Re, 3(O4 Re), 2.238(O)'
_chemical_formula_sum 'C56 H49.5 N16 O18.24 Re5'
_chemical_formula_weight 2169.41
_space_group_crystal_system tetragonal
_space_group_IT_number 128
_space_group_name_Hall '-P 4 2n'
_space_group_name_H-M_alt 'P 4/m n c'
_atom_sites_solution_hydrogens mixed
_audit_creation_date 2024-03-08
_audit_creation_method
;
Olex2 1.5
(compiled 2023.11.24 svn.r209d9fb for OlexSys, GUI svn.r6928)
;
_audit_update_record
;
2024-03-08 deposited with the CCDC.	2024-06-20 downloaded from the CCDC.
;
_cell_angle_alpha 90
_cell_angle_beta 90
_cell_angle_gamma 90
_cell_formula_units_Z 4
_cell_length_a 15.974(3)
_cell_length_b 15.974(3)
_cell_length_c 27.244(7)
_cell_measurement_reflns_used 135
_cell_measurement_temperature 150.00
_cell_measurement_theta_max 31.03455
_cell_measurement_theta_min 6.5093
_cell_volume 6952(3)
_computing_cell_refinement 'SAINT V8.40B (?, 2016)'
_computing_data_reduction 'SAINT V8.40B (?, 2016)'
_computing_molecular_graphics 'Olex2 1.5 (Dolomanov et al., 2009)'
_computing_publication_material 'Olex2 1.5 (Dolomanov et al., 2009)'
_computing_structure_refinement 'SHELXL 2019/3 (Sheldrick, 2015)'
_computing_structure_solution 'SHELXT 2018/2 (Sheldrick, 2018)'
_diffrn_ambient_temperature 150.00
_diffrn_measured_fraction_theta_full 0.998
_diffrn_measured_fraction_theta_max 0.999
_diffrn_measurement_device_type 'Bruker APEX-II CCD'
_diffrn_measurement_method '\f and \w scans'
_diffrn_radiation_type MoK\a
_diffrn_radiation_wavelength 0.71073
_diffrn_reflns_av_R_equivalents 0.0597
_diffrn_reflns_av_unetI/netI 0.0176
_diffrn_reflns_Laue_measured_fraction_full 0.998
_diffrn_reflns_Laue_measured_fraction_max 0.999
_diffrn_reflns_limit_h_max 19
_diffrn_reflns_limit_h_min -19
_diffrn_reflns_limit_k_max 19
_diffrn_reflns_limit_k_min -19
_diffrn_reflns_limit_l_max 33
_diffrn_reflns_limit_l_min -33
_diffrn_reflns_number 97620
_diffrn_reflns_point_group_measured_fraction_full 0.998
_diffrn_reflns_point_group_measured_fraction_max 0.999
_diffrn_reflns_theta_full 25.242
_diffrn_reflns_theta_max 25.991
_diffrn_reflns_theta_min 2.342
_diffrn_source_current 1.4
_diffrn_source_power 0.07
_diffrn_source_voltage 50.0
_diffrn_standards_number 0
_exptl_absorpt_coefficient_mu 8.750
_exptl_absorpt_correction_T_max 0.7456
_exptl_absorpt_correction_T_min 0.6350
_exptl_absorpt_correction_type multi-scan
_exptl_absorpt_process_details
;
SADABS-2016/2 (Bruker,2016) was used for absorption correction.
wR2(int) was 0.0816 before and 0.0608 after correction.
The Ratio of minimum to maximum transmissel selsion is 0.8517.
The \l/2 correction factor is Not present.
;
_exptl_crystal_colour red
_exptl_crystal_density_diffrn 2.073
_exptl_crystal_description block
_exptl_crystal_F_000 4074
_exptl_crystal_recrystallization_method 'Re-crystallisation from solvent'
_exptl_crystal_size_max 0.119
_exptl_crystal_size_mid 0.07
_exptl_crystal_size_min 0.059
_refine_diff_density_max 2.474
_refine_diff_density_min -3.246
_refine_diff_density_rms 0.244
_refine_ls_extinction_method none
_refine_ls_goodness_of_fit_ref 1.155
_refine_ls_hydrogen_treatment mixed
_refine_ls_matrix_type full
_refine_ls_number_parameters 254
_refine_ls_number_reflns 3501
_refine_ls_number_restraints 51
_refine_ls_restrained_S_all 1.155
_refine_ls_R_factor_all 0.0681
_refine_ls_R_factor_gt 0.0584
_refine_ls_shift/su_max 0.001
_refine_ls_shift/su_mean 0.000
_refine_ls_structure_factor_coef Fsqd
_refine_ls_weighting_details 'w=1/[\s^2^(Fo^2^)+(0.0595P)^2^+151.8831P] where P=(Fo^2^+2Fc^2^)/3'
_refine_ls_weighting_scheme calc
_refine_ls_wR_factor_gt 0.1556
_refine_ls_wR_factor_ref 0.1637
_reflns_Friedel_coverage 0.000
_reflns_number_gt 3010
_reflns_number_total 3501
_reflns_threshold_expression 'I > 2\s(I)'
_cod_data_source_file d4ra02669a2.cif
_cod_data_source_block mo_sb28_0m
_cod_original_formula_sum 'C56 H49.50 N16 O18.24 Re5'
_cod_database_code 7248897
_shelx_shelxl_version_number 2019/3
_shelx_space_group_comment
;
The symmetry employed for this shelxl refinement is uniquely defined
by the following loop, which should always be used as a source of
symmetry information in preference to the above space-group names.
They are only intended as comments.
;
_olex2_refinement_description
;
1. Fixed Uiso
 At 1.2 times of:
  All C(H) groups, All N(H) groups
2. Restrained distances
 O11-O12 \\sim O11-O10 \\sim O11-O11_$1 \\sim O10-O12 \\sim O10-O11_$1 \\sim
O12-O11_$1
 with sigma of 0.02
 Re4-O10 \\sim Re4-O12 \\sim Re4-O11 \\sim Re4-O11_$1
 with sigma of 0.02
3. Uiso/Uaniso restraints and constraints
Uanis(O8) \\sim Ueq: with sigma of 0.01 and sigma for terminal atoms of 0.02
Uanis(O10) \\sim Ueq, Uanis(O11) \\sim Ueq, Uanis(O12) \\sim Ueq: with sigma of
0.03 and sigma for terminal atoms of 0.06
Uanis(O9) \\sim Ueq: with sigma of 0.002 and sigma for terminal atoms of 0.004
4. Others
 Sof(O9)=1-FVAR(1)
 Sof(O8)=0.5*FVAR(2)
 Fixed Sof: Re4(0.25) O12(0.25) O11(0.5) O10(0.25)
5.a Aromatic/amide H refined with riding coordinates:
 N2(H2), N4(H4A), C6(H6), C1(H1), C5(H5), C10(H10), C8(H8), C4(H4), C3(H3),
 C13(H13), C12(H12), C11(H11)
;
_olex2_submission_special_instructions 'No special instructions were received'

loop_
_space_group_symop_operation_xyz
'x, y, z'
'-x, -y, z'
'-y, x, z'
'y, -x, z'
'-x+1/2, y+1/2, -z+1/2'
'x+1/2, -y+1/2, -z+1/2'
'y+1/2, x+1/2, -z+1/2'
'-y+1/2, -x+1/2, -z+1/2'
'-x, -y, -z'
'x, y, -z'
'y, -x, -z'
'-y, x, -z'
'x-1/2, -y-1/2, z-1/2'
'-x-1/2, y-1/2, z-1/2'
'-y-1/2, -x-1/2, z-1/2'
'y-1/2, x-1/2, z-1/2'

loop_
_atom_site_label
_atom_site_type_symbol
_atom_site_fract_x
_atom_site_fract_y
_atom_site_fract_z
_atom_site_U_iso_or_equiv
_atom_site_adp_type
_atom_site_occupancy
_atom_site_site_symmetry_order
_atom_site_calc_flag
_atom_site_refinement_flags_posn
_atom_site_refinement_flags_adp
_atom_site_refinement_flags_occupancy
_atom_site_disorder_assembly
_atom_site_disorder_group
Re1 Re 0.500000 0.500000 0.88578(3) 0.0271(2) Uani 1 4 d S T P . .
Re2 Re 0.500000 0.500000 0.65053(3) 0.0390(3) Uani 1 4 d S T P . .
N1 N 0.6245(5) 0.5442(5) 0.8870(3) 0.0316(18) Uani 1 1 d . . . . .
N3 N 0.6244(6) 0.4552(6) 0.6476(3) 0.040(2) Uani 1 1 d . . . . .
N2 N 0.7570(6) 0.5557(7) 0.9094(4) 0.046(2) Uani 1 1 d . . . . .
H2 H 0.804147 0.544870 0.924906 0.055 Uiso 1 1 calc R U . . .
N4 N 0.7367(8) 0.3942(7) 0.6168(4) 0.054(3) Uani 1 1 d . . . . .
H4A H 0.767682 0.363116 0.597199 0.065 Uiso 1 1 calc R U . . .
C7 C 0.6611(6) 0.6093(6) 0.8600(4) 0.030(2) Uani 1 1 d . . . . .
C6 C 0.6279(7) 0.6614(6) 0.8235(4) 0.032(2) Uani 1 1 d . . . . .
H6 H 0.571557 0.655994 0.812756 0.039 Uiso 1 1 calc R U . . .
C1 C 0.6835(7) 0.5155(7) 0.9154(4) 0.042(3) Uani 1 1 d . . . . .
H1 H 0.675464 0.470914 0.938016 0.051 Uiso 1 1 calc R U . . .
C2 C 0.7447(7) 0.6169(7) 0.8744(4) 0.038(2) Uani 1 1 d . . . . .
C9 C 0.6934(7) 0.4758(6) 0.6774(4) 0.035(2) Uani 1 1 d . . . . .
C5 C 0.6802(8) 0.7200(8) 0.8042(5) 0.044(3) Uani 1 1 d . . . . .
H5 H 0.658973 0.757547 0.780179 0.052 Uiso 1 1 calc R U . . .
C10 C 0.6987(8) 0.5231(7) 0.7201(4) 0.042(3) Uani 1 1 d . . . . .
H10 H 0.650520 0.548768 0.733961 0.051 Uiso 1 1 calc R U . . .
C8 C 0.6557(9) 0.4072(9) 0.6127(4) 0.052(3) Uani 1 1 d . . . . .
H8 H 0.622741 0.384222 0.586971 0.062 Uiso 1 1 calc R U . . .
C14 C 0.7645(8) 0.4382(7) 0.6574(4) 0.042(3) Uani 1 1 d . . . . .
C4 C 0.7647(8) 0.7272(8) 0.8186(5) 0.048(3) Uani 1 1 d . . . . .
H4 H 0.799009 0.768571 0.803730 0.058 Uiso 1 1 calc R U . . .
C3 C 0.7978(7) 0.6760(8) 0.8532(5) 0.046(3) Uani 1 1 d . . . . .
H3 H 0.854846 0.680258 0.862647 0.055 Uiso 1 1 calc R U . . .
C13 C 0.8422(8) 0.4457(8) 0.6790(6) 0.055(3) Uani 1 1 d . . . . .
H13 H 0.891066 0.419861 0.666169 0.066 Uiso 1 1 calc R U . . .
C12 C 0.8429(10) 0.4945(8) 0.7212(6) 0.066(4) Uani 1 1 d . . . . .
H12 H 0.895143 0.502599 0.737130 0.079 Uiso 1 1 calc R U . . .
C11 C 0.7749(9) 0.5313(7) 0.7414(5) 0.049(3) Uani 1 1 d . . . . .
H11 H 0.780590 0.563138 0.770628 0.059 Uiso 1 1 calc R U . . .
Re3 Re 0.69374(5) 0.73705(6) 1.000000 0.0553(3) Uani 1 2 d S T P . .
O2 O 0.500000 0.500000 0.8208(6) 0.038(3) Uani 1 4 d S T P . .
O4 O 0.500000 0.500000 0.5870(9) 0.071(6) Uani 1 4 d S T P . .
O1 O 0.500000 0.500000 0.9515(7) 0.040(4) Uani 1 4 d S T P . .
O3 O 0.500000 0.500000 0.7146(7) 0.045(4) Uani 1 4 d S T P . .
Re4 Re 0.98351(12) 0.75765(19) 1.000000 0.0836(7) Uani 0.5 2 d DS T P . .
O7 O 0.6312(9) 0.6507(9) 1.000000 0.061(3) Uani 1 2 d S T P . .
O5 O 0.6709(9) 0.7947(8) 0.9480(4) 0.095(4) Uani 1 1 d . . . . .
O6 O 0.7952(10) 0.6939(18) 1.000000 0.128(9) Uani 1 2 d S T P . .
O8 O 0.9212(15) 0.535(2) 0.9449(10) 0.091(9) Uani 0.441(8) 1 d . U P A 1
O12 O 1.0845(16) 0.799(2) 1.000000 0.090(11) Uani 0.5 2 d DS TU P . .
O11 O 0.9683(15) 0.6986(14) 1.0518(7) 0.21(2) Uani 0.5 1 d D U P . .
O9 O 0.869(2) 0.505(2) 1.000000 0.014(11) Uani 0.24(3) 2 d S TU P A 2
O10 O 0.914(2) 0.842(2) 1.000000 0.27(4) Uani 0.5 2 d DS TU P . .
H1A H 0.500000 0.500000 1.000000 0.02(7) Uiso 1 8 d S . P . .
H2A H 0.500000 0.500000 0.780(9) 0.04(6) Uiso 1 4 d S . P . .

loop_
_atom_site_aniso_label
_atom_site_aniso_U_11
_atom_site_aniso_U_22
_atom_site_aniso_U_33
_atom_site_aniso_U_23
_atom_site_aniso_U_13
_atom_site_aniso_U_12
Re1 0.0289(3) 0.0289(3) 0.0233(4) 0.000 0.000 0.000
Re2 0.0432(3) 0.0432(3) 0.0306(5) 0.000 0.000 0.000
N1 0.034(5) 0.027(4) 0.033(4) -0.004(3) -0.004(4) -0.001(4)
N3 0.047(6) 0.043(5) 0.031(5) -0.003(4) 0.007(4) 0.001(4)
N2 0.035(5) 0.049(6) 0.053(6) 0.002(5) -0.013(4) 0.004(4)
N4 0.062(7) 0.050(6) 0.050(6) -0.009(5) 0.004(5) 0.016(5)
C7 0.026(5) 0.033(5) 0.032(5) -0.009(4) 0.003(4) -0.001(4)
C6 0.032(5) 0.034(5) 0.031(5) -0.002(4) 0.002(4) 0.003(4)
C1 0.043(6) 0.040(6) 0.045(6) 0.000(5) -0.010(5) 0.004(5)
C2 0.033(6) 0.043(6) 0.038(6) -0.006(5) -0.004(5) -0.001(5)
C9 0.042(6) 0.027(5) 0.037(6) 0.003(4) -0.002(5) -0.001(4)
C5 0.045(6) 0.042(6) 0.044(6) 0.005(5) 0.010(5) 0.004(5)
C10 0.054(7) 0.030(5) 0.043(6) 0.004(5) 0.004(6) 0.001(5)
C8 0.063(9) 0.060(8) 0.032(6) -0.013(6) -0.005(6) -0.001(7)
C14 0.052(7) 0.038(6) 0.037(6) -0.004(5) 0.002(5) 0.003(5)
C4 0.042(6) 0.042(6) 0.060(8) -0.007(6) 0.017(6) -0.011(5)
C3 0.033(6) 0.048(7) 0.058(7) -0.011(6) 0.000(5) -0.008(5)
C13 0.045(7) 0.042(7) 0.079(10) 0.003(7) 0.005(7) 0.008(6)
C12 0.071(10) 0.040(7) 0.087(11) 0.006(7) -0.030(9) -0.008(7)
C11 0.060(8) 0.025(5) 0.061(8) -0.001(5) -0.012(6) 0.005(5)
Re3 0.0536(5) 0.0714(6) 0.0408(4) 0.000 0.000 -0.0319(4)
O2 0.032(5) 0.032(5) 0.049(9) 0.000 0.000 0.000
O4 0.060(8) 0.060(8) 0.092(17) 0.000 0.000 0.000
O1 0.032(5) 0.032(5) 0.058(10) 0.000 0.000 0.000
O3 0.040(5) 0.040(5) 0.055(10) 0.000 0.000 0.000
Re4 0.0527(11) 0.156(2) 0.0422(9) 0.000 0.000 -0.0215(12)
O7 0.050(8) 0.066(9) 0.066(8) 0.000 0.000 -0.007(7)
O5 0.141(12) 0.091(9) 0.051(6) 0.023(6) -0.004(7) -0.056(8)
O6 0.031(8) 0.22(3) 0.127(17) 0.000 0.000 -0.024(12)
O8 0.051(11) 0.136(17) 0.086(14) -0.008(13) -0.045(11) 0.040(12)
O12 0.063(19) 0.16(3) 0.046(16) 0.000 0.000 -0.04(2)
O11 0.18(3) 0.37(5) 0.078(18) 0.00(3) -0.02(2) -0.20(3)
O9 0.012(11) 0.014(11) 0.015(11) 0.000 0.000 0.001(4)
O10 0.29(6) 0.30(6) 0.22(6) 0.000 0.000 0.10(5)

loop_
_atom_type_symbol
_atom_type_description
_atom_type_scat_dispersion_real
_atom_type_scat_dispersion_imag
_atom_type_scat_source
C C 0.0033 0.0016 'International Tables Vol C Tables 4.2.6.8 and 6.1.1.4'
H H 0.0000 0.0000 'International Tables Vol C Tables 4.2.6.8 and 6.1.1.4'
N N 0.0061 0.0033 'International Tables Vol C Tables 4.2.6.8 and 6.1.1.4'
O O 0.0106 0.0060 'International Tables Vol C Tables 4.2.6.8 and 6.1.1.4'
Re Re -1.0185 7.2310 'International Tables Vol C Tables 4.2.6.8 and 6.1.1.4'

loop_
_geom_angle_atom_site_label_1
_geom_angle_atom_site_label_2
_geom_angle_atom_site_label_3
_geom_angle
_geom_angle_site_symmetry_1
_geom_angle_site_symmetry_3
_geom_angle_publ_flag
N1 Re1 N1 89.986(10) 2_665 4_565 ?
N1 Re1 N1 89.988(10) 3_655 . ?
N1 Re1 N1 89.984(9) 4_565 . ?
N1 Re1 N1 89.986(8) 2_665 3_655 ?
N1 Re1 N1 178.2(5) 2_665 . ?
N1 Re1 N1 178.2(5) 4_565 3_655 ?
O2 Re1 N1 90.9(2) . 3_655 ?
O2 Re1 N1 90.9(2) . 4_565 ?
O2 Re1 N1 90.9(2) . 2_665 ?
O2 Re1 N1 90.9(2) . . ?
O2 Re1 O1 180.0 . . ?
O1 Re1 N1 89.1(2) . 4_565 ?
O1 Re1 N1 89.1(2) . . ?
O1 Re1 N1 89.1(2) . 3_655 ?
O1 Re1 N1 89.1(2) . 2_665 ?
N3 Re2 N3 89.92(2) . 4_565 ?
N3 Re2 N3 89.921(19) 3_655 2_665 ?
N3 Re2 N3 89.92(2) 4_565 2_665 ?
N3 Re2 N3 175.7(5) 4_565 3_655 ?
N3 Re2 N3 175.7(5) . 2_665 ?
N3 Re2 N3 89.92(2) . 3_655 ?
O4 Re2 N3 87.9(3) . 3_655 ?
O4 Re2 N3 87.9(3) . 2_665 ?
O4 Re2 N3 87.9(3) . . ?
O4 Re2 N3 87.9(3) . 4_565 ?
O4 Re2 O3 180.0 . . ?
O3 Re2 N3 92.1(3) . 4_565 ?
O3 Re2 N3 92.1(3) . 2_665 ?
O3 Re2 N3 92.1(3) . . ?
O3 Re2 N3 92.1(3) . 3_655 ?
C7 N1 Re1 129.3(7) . . ?
C1 N1 Re1 124.9(8) . . ?
C1 N1 C7 105.8(9) . . ?
C9 N3 Re2 129.5(7) . . ?
C8 N3 Re2 125.4(9) . . ?
C8 N3 C9 104.8(10) . . ?
C1 N2 H2 126.4 . . ?
C1 N2 C2 107.2(9) . . ?
C2 N2 H2 126.4 . . ?
C8 N4 H4A 126.2 . . ?
C8 N4 C14 107.6(11) . . ?
C14 N4 H4A 126.2 . . ?
C6 C7 N1 130.9(9) . . ?
C2 C7 N1 108.4(9) . . ?
C2 C7 C6 120.7(10) . . ?
C7 C6 H6 121.6 . . ?
C5 C6 C7 116.7(10) . . ?
C5 C6 H6 121.6 . . ?
N1 C1 N2 112.9(11) . . ?
N1 C1 H1 123.5 . . ?
N2 C1 H1 123.5 . . ?
N2 C2 C7 105.7(10) . . ?
N2 C2 C3 132.8(11) . . ?
C3 C2 C7 121.5(11) . . ?
C10 C9 N3 131.1(11) . . ?
C10 C9 C14 120.7(11) . . ?
C14 C9 N3 108.2(9) . . ?
C6 C5 H5 118.8 . . ?
C6 C5 C4 122.4(12) . . ?
C4 C5 H5 118.8 . . ?
C9 C10 H10 121.1 . . ?
C11 C10 C9 117.7(12) . . ?
C11 C10 H10 121.1 . . ?
N3 C8 H8 123.1 . . ?
N4 C8 N3 113.8(11) . . ?
N4 C8 H8 123.1 . . ?
N4 C14 C9 105.7(11) . . ?
C13 C14 N4 132.4(12) . . ?
C13 C14 C9 121.9(11) . . ?
C5 C4 H4 119.4 . . ?
C3 C4 C5 121.2(12) . . ?
C3 C4 H4 119.4 . . ?
C2 C3 H3 121.3 . . ?
C4 C3 C2 117.4(11) . . ?
C4 C3 H3 121.3 . . ?
C14 C13 H13 122.9 . . ?
C14 C13 C12 114.2(13) . . ?
C12 C13 H13 122.9 . . ?
C13 C12 H12 117.5 . . ?
C11 C12 C13 125.1(14) . . ?
C11 C12 H12 117.5 . . ?
C10 C11 H11 119.8 . . ?
C12 C11 C10 120.4(13) . . ?
C12 C11 H11 119.8 . . ?
O7 Re3 O5 107.9(5) . . ?
O7 Re3 O5 107.9(5) . 10_557 ?
O7 Re3 O6 102.9(10) . . ?
O5 Re3 O5 110.1(10) . 10_557 ?
O5 Re3 O6 113.7(7) . . ?
O5 Re3 O6 113.7(7) 10_557 . ?
Re1 O2 H2A 180.00(10) . . ?
Re1 O1 H1A 180.0 . . ?
O11 Re4 O12 109.8(6) . . ?
O11 Re4 O12 109.8(6) 10_557 . ?
O11 Re4 O11 110.8(10) 10_557 . ?
O11 Re4 O10 109.5(6) . . ?
O11 Re4 O10 109.5(6) 10_557 . ?
O10 Re4 O12 107.5(10) . . ?

loop_
_geom_bond_atom_site_label_1
_geom_bond_atom_site_label_2
_geom_bond_distance
_geom_bond_site_symmetry_2
_geom_bond_publ_flag
Re1 N1 2.111(9) 2_665 ?
Re1 N1 2.111(9) . ?
Re1 N1 2.111(9) 4_565 ?
Re1 N1 2.111(9) 3_655 ?
Re1 O2 1.770(17) . ?
Re1 O1 1.791(18) . ?
Re2 N3 2.114(10) 3_655 ?
Re2 N3 2.114(10) 2_665 ?
Re2 N3 2.114(10) 4_565 ?
Re2 N3 2.114(10) . ?
Re2 O4 1.73(3) . ?
Re2 O3 1.745(19) . ?
N1 C7 1.401(14) . ?
N1 C1 1.303(14) . ?
N3 C9 1.406(15) . ?
N3 C8 1.321(15) . ?
N2 H2 0.8800 . ?
N2 C1 1.349(16) . ?
N2 C2 1.380(15) . ?
N4 H4A 0.8800 . ?
N4 C8 1.316(18) . ?
N4 C14 1.384(16) . ?
C7 C6 1.401(15) . ?
C7 C2 1.396(14) . ?
C6 H6 0.9500 . ?
C6 C5 1.361(16) . ?
C1 H1 0.9500 . ?
C2 C3 1.395(17) . ?
C9 C10 1.391(16) . ?
C9 C14 1.395(16) . ?
C5 H5 0.9500 . ?
C5 C4 1.410(18) . ?
C10 H10 0.9500 . ?
C10 C11 1.354(18) . ?
C8 H8 0.9500 . ?
C14 C13 1.380(18) . ?
C4 H4 0.9500 . ?
C4 C3 1.355(19) . ?
C3 H3 0.9500 . ?
C13 H13 0.9500 . ?
C13 C12 1.39(2) . ?
C12 H12 0.9500 . ?
C12 C11 1.35(2) . ?
C11 H11 0.9500 . ?
Re3 O7 1.702(14) . ?
Re3 O5 1.729(11) . ?
Re3 O5 1.729(11) 10_557 ?
Re3 O6 1.76(2) . ?
O2 H2A 1.1(3) . ?
O1 H1A 1.321(18) . ?
Re4 O12 1.74(2) . ?
Re4 O11 1.71(2) . ?
Re4 O11 1.71(2) 10_557 ?
Re4 O10 1.74(3) . ?

loop_
_geom_torsion_atom_site_label_1
_geom_torsion_atom_site_label_2
_geom_torsion_atom_site_label_3
_geom_torsion_atom_site_label_4
_geom_torsion
_geom_torsion_site_symmetry_1
_geom_torsion_site_symmetry_2
_geom_torsion_site_symmetry_3
_geom_torsion_site_symmetry_4
_geom_torsion_publ_flag
Re1 N1 C7 C6 -2.8(16) . . . . ?
Re1 N1 C7 C2 178.3(7) . . . . ?
Re1 N1 C1 N2 -179.0(7) . . . . ?
Re2 N3 C9 C10 8.4(17) . . . . ?
Re2 N3 C9 C14 -172.6(8) . . . . ?
Re2 N3 C8 N4 174.0(9) . . . . ?
N1 C7 C6 C5 179.6(10) . . . . ?
N1 C7 C2 N2 0.6(12) . . . . ?
N1 C7 C2 C3 179.0(10) . . . . ?
N3 C9 C10 C11 179.1(11) . . . . ?
N3 C9 C14 N4 -1.3(13) . . . . ?
N3 C9 C14 C13 -178.9(11) . . . . ?
N2 C2 C3 C4 179.1(12) . . . . ?
N4 C14 C13 C12 -177.7(14) . . . . ?
C7 N1 C1 N2 -0.5(13) . . . . ?
C7 C6 C5 C4 2.1(17) . . . . ?
C7 C2 C3 C4 1.2(18) . . . . ?
C6 C7 C2 N2 -178.4(9) . . . . ?
C6 C7 C2 C3 0.0(17) . . . . ?
C6 C5 C4 C3 -0.9(19) . . . . ?
C1 N1 C7 C6 178.8(11) . . . . ?
C1 N1 C7 C2 -0.1(12) . . . . ?
C1 N2 C2 C7 -0.9(13) . . . . ?
C1 N2 C2 C3 -179.0(13) . . . . ?
C2 N2 C1 N1 0.9(14) . . . . ?
C2 C7 C6 C5 -1.6(15) . . . . ?
C9 N3 C8 N4 0.4(15) . . . . ?
C9 C10 C11 C12 0.1(18) . . . . ?
C9 C14 C13 C12 -0.9(19) . . . . ?
C5 C4 C3 C2 -0.8(18) . . . . ?
C10 C9 C14 N4 177.8(10) . . . . ?
C10 C9 C14 C13 0.3(18) . . . . ?
C8 N3 C9 C10 -178.4(12) . . . . ?
C8 N3 C9 C14 0.6(13) . . . . ?
C8 N4 C14 C9 1.5(14) . . . . ?
C8 N4 C14 C13 178.7(15) . . . . ?
C14 N4 C8 N3 -1.3(17) . . . . ?
C14 C9 C10 C11 0.2(16) . . . . ?
C14 C13 C12 C11 1(2) . . . . ?
C13 C12 C11 C10 -1(2) . . . . ?
